data_7237165
loop_
_publ_author_name
'Li, Tian-yi'
'Benduhn, Johannes'
'Li, Yue'
'Jaiser, Frank'
'Spoltore, Donato'
'Zeika, Olaf'
'Ma, Zaifei'
'Neher, Dieter'
'Vandewal, Koen'
'Leo, Karl'

_publ_section_title
;
 Boron dipyrromethene (BODIPY) with meso-perfluorinated alkyl substituents
 as near infrared donors in organic solar cells
;
_journal_issue 38
_journal_name_full 'Journal of Materials Chemistry A'
_journal_page_first 18583
_journal_paper_doi 10.1039/C8TA06261G
_journal_volume 6
_journal_year 2018
_chemical_formula_moiety 'C29 H18 B F7 N2 O4'
_chemical_formula_sum 'C29 H18 B F7 N2 O4'
_chemical_formula_weight 602.26
_space_group_crystal_system triclinic
_space_group_IT_number 2
_space_group_name_Hall '-P 1'
_space_group_name_H-M_alt 'P -1'
_atom_sites_solution_hydrogens geom
_audit_creation_date 2016-11-08
_audit_creation_method
;
Olex2 1.2
(compiled 2015.09.30 svn.r3233 for OlexSys, GUI svn.r5103)
;
_audit_update_record
;
2018-02-14 deposited with the CCDC.
2018-09-03 downloaded from the CCDC.
;
_cell_angle_alpha 102.618(3)
_cell_angle_beta 90.338(2)
_cell_angle_gamma 100.899(4)
_cell_formula_units_Z 2
_cell_length_a 7.6728(3)
_cell_length_b 12.6770(6)
_cell_length_c 13.41465(19)
_cell_measurement_reflns_used 6400
_cell_measurement_temperature 99.9(2)
_cell_measurement_theta_max 76.3250
_cell_measurement_theta_min 5.8700
_cell_volume 1248.82(8)
_computing_cell_refinement 'CrysAlisPro 1.171.38.43 (Rigaku OD, 2015)'
_computing_data_collection 'CrysAlisPro 1.171.38.43 (Rigaku OD, 2015)'
_computing_data_reduction 'CrysAlisPro 1.171.38.43 (Rigaku OD, 2015)'
_computing_molecular_graphics 'Olex2 (Dolomanov et al., 2009)'
_computing_publication_material 'Olex2 (Dolomanov et al., 2009)'
_computing_structure_refinement 'ShelXL (Sheldrick, 2015)'
_computing_structure_solution 'ShelXT (Sheldrick, 2015)'
_diffrn_ambient_environment N~2~
_diffrn_ambient_temperature 99.9(2)
_diffrn_detector 'CCD plate'
_diffrn_detector_area_resol_mean 10.5700
_diffrn_detector_type AtlasS2
_diffrn_measured_fraction_theta_full 1.000
_diffrn_measured_fraction_theta_max 0.980
_diffrn_measurement_details
;
List of Runs (angles in degrees, time in seconds):

  # Type    Start    End  Width  t~exp~   \w     \q     \k     \f   Frames
#--------------------------------------------------------------------------
  1  \w     -6.00  19.00   0.50    1.50    --   42.50 -26.00 -70.00   50
  2  \w      3.00  50.00   0.50    1.50    --   42.50 -99.00-150.00   94
  3  \w      9.00  80.00   0.50    1.50    --   42.50 -99.00 -90.00  142
  4  \w     37.00 139.00   0.50    6.00    --  111.00 -26.00 -70.00  204
  5  \w    103.00 156.00   0.50    6.00    --  111.00 -15.00  60.00  106
  6  \w    126.00 153.00   0.50    6.00    --  111.00  26.00  91.00   54
  7  \w     82.00 112.00   0.50    1.50    --   42.50  26.00  91.00   60
  8  \w    121.00 173.00   0.50    6.00    --  111.00 125.00  30.00  104
  9  \w     96.00 171.00   0.50    6.00    --  111.00 125.00 -60.00  150
 10  \w     50.00  77.00   0.50    6.00    --  111.00 -15.00  60.00   54
 11  \w     43.00 127.00   0.50    6.00    --  111.00 -30.00  30.00  168
 12  \w     72.00  99.00   0.50    6.00    --  111.00 -94.00  90.00   54
 13  \w     64.00 120.00   0.50    6.00    --  111.00-125.00  90.00  112
 14  \w     93.00 120.00   0.50    6.00    --  111.00-125.00  30.00   54
 15  \w     88.00 117.00   0.50    6.00    --  111.00-125.00 -30.00   58
 16  \w     76.00 116.00   0.50    6.00    --  111.00-125.00-120.00   80
 17  \w     91.00 117.00   0.50    6.00    --  111.00-125.00-180.00   52
 18  \w     55.00  82.00   0.50    6.00    --  111.00 -94.00 -60.00   54
 19  \w     49.00  76.00   0.50    6.00    --  111.00-125.00 -30.00   54
 20  \w     43.00  71.00   0.50    6.00    --  111.00-125.00  30.00   56
 21  \w     30.00 109.00   0.50    6.00    --  111.00 -94.00 -30.00  158
 22  \w     43.00  73.00   0.50    6.00    --  111.00-125.00-120.00   60
 23  \w     32.00  95.00   0.50    6.00    --  111.00 -94.00-120.00  126
 24  \w     46.00 130.00   0.50    6.00    --  111.00 -61.00 -30.00  168
 25  \w     62.00 109.00   0.50    6.00    --  111.00 -45.00 150.00   94
 26  \w     41.00 114.00   0.50    6.00    --  111.00 -61.00  60.00  146
 27  \w     33.00  98.00   0.50    1.50    --   42.50-125.00 150.00  130
 28  \w    -66.00  38.00   0.50    1.50    --  -38.50  26.00  91.00  208
 29  \w    -57.00 -27.00   0.50    1.50    --  -38.50  38.00-180.00   60
 30  \w     -6.00  23.00   0.50    1.50    --  -38.50  38.00-180.00   58
 31  \w   -113.00 -46.00   0.50    1.50    --  -38.50 -26.00 -70.00  134
 32  \w     34.00 154.00   0.50    6.00    --  111.00 -15.00-180.00  240
;
_diffrn_measurement_device 'four-circle diffractometer'
_diffrn_measurement_device_type 'SuperNova, Dual, Cu at zero, AtlasS2'
_diffrn_measurement_method '\w scans'
_diffrn_orient_matrix_type 'CrysAlisPro convention (1999,Acta A55,543-557)'
_diffrn_orient_matrix_UB_11 -0.0130261000
_diffrn_orient_matrix_UB_12 0.1215811000
_diffrn_orient_matrix_UB_13 0.0404239000
_diffrn_orient_matrix_UB_21 0.2042998000
_diffrn_orient_matrix_UB_22 0.0326745000
_diffrn_orient_matrix_UB_23 0.0077102000
_diffrn_orient_matrix_UB_31 -0.0012660000
_diffrn_orient_matrix_UB_32 0.0164972000
_diffrn_orient_matrix_UB_33 -0.1104070000
_diffrn_radiation_monochromator mirror
_diffrn_radiation_probe x-ray
_diffrn_radiation_type CuK\a
_diffrn_radiation_wavelength 1.54184
_diffrn_reflns_av_R_equivalents 0.0236
_diffrn_reflns_av_unetI/netI 0.0220
_diffrn_reflns_Laue_measured_fraction_full 1.000
_diffrn_reflns_Laue_measured_fraction_max 0.980
_diffrn_reflns_limit_h_max 9
_diffrn_reflns_limit_h_min -9
_diffrn_reflns_limit_k_max 15
_diffrn_reflns_limit_k_min -15
_diffrn_reflns_limit_l_max 7
_diffrn_reflns_limit_l_min -16
_diffrn_reflns_number 12670
_diffrn_reflns_point_group_measured_fraction_full 1.000
_diffrn_reflns_point_group_measured_fraction_max 0.980
_diffrn_reflns_theta_full 67.684
_diffrn_reflns_theta_max 77.311
_diffrn_reflns_theta_min 3.380
_diffrn_source 'micro-focus sealed X-ray tube'
_diffrn_source_type 'SuperNova (Cu) X-ray Source'
_exptl_absorpt_coefficient_mu 1.235
_exptl_absorpt_correction_T_max 0.961
_exptl_absorpt_correction_T_min 0.691
_exptl_absorpt_correction_type gaussian
_exptl_absorpt_process_details
;
CrysAlisPro 1.171.38.43 (Rigaku Oxford Diffraction, 2015)
Numerical absorption correction based on gaussian integration over
			a multifaceted crystal model
Empirical absorption correction using spherical harmonics,
 implemented in SCALE3 ABSPACK scaling algorithm.
;
_exptl_crystal_colour 'metallic greenish yellow'
_exptl_crystal_colour_lustre metallic
_exptl_crystal_colour_modifier greenish
_exptl_crystal_colour_primary yellow
_exptl_crystal_density_diffrn 1.602
_exptl_crystal_description plate
_exptl_crystal_F_000 612
_exptl_crystal_size_max 0.492
_exptl_crystal_size_mid 0.281
_exptl_crystal_size_min 0.032
_refine_diff_density_max 0.335
_refine_diff_density_min -0.277
_refine_diff_density_rms 0.054
_refine_ls_extinction_method none
_refine_ls_goodness_of_fit_ref 1.059
_refine_ls_hydrogen_treatment constr
_refine_ls_matrix_type full
_refine_ls_number_parameters 390
_refine_ls_number_reflns 5192
_refine_ls_number_restraints 0
_refine_ls_restrained_S_all 1.059
_refine_ls_R_factor_all 0.0488
_refine_ls_R_factor_gt 0.0463
_refine_ls_shift/su_max 0.000
_refine_ls_shift/su_mean 0.000
_refine_ls_structure_factor_coef Fsqd
_refine_ls_weighting_details 'w=1/[\s^2^(Fo^2^)+(0.0756P)^2^+0.4296P] where P=(Fo^2^+2Fc^2^)/3'
_refine_ls_weighting_scheme calc
_refine_ls_wR_factor_gt 0.1296
_refine_ls_wR_factor_ref 0.1330
_reflns_Friedel_coverage 0.000
_reflns_number_gt 4808
_reflns_number_total 5192
_reflns_threshold_expression 'I > 2\s(I)'
_cod_data_source_file c8ta06261g2.cif
_cod_data_source_block iapp001
_cod_database_code 7237165
_chemical_oxdiff_formula 'C58 H36 B2 F14 N4 O8 '
_chemical_oxdiff_usercomment LTY-90B
_shelx_space_group_comment
;
The symmetry employed for this shelxl refinement is uniquely defined
by the following loop, which should always be used as a source of
symmetry information in preference to the above space-group names.
They are only intended as comments.
;
_reflns_odcompleteness_completeness 100.00
_reflns_odcompleteness_iscentric 1
_reflns_odcompleteness_theta 66.97
_olex2_refinement_description
;
1. Fixed Uiso
 At 1.2 times of:
  All C(H) groups
 At 1.5 times of:
  All C(H,H,H) groups
2.a Aromatic/amide H refined with riding coordinates:
 C21(H21), C14(H14), C8(H8), C15(H15), C5(H5), C12(H12), C25(H25), C28(H28),
 C11(H11), C27(H27), C18(H18), C24(H24)
2.b Idealised Me refined as rotating group:
 C16(H16A,H16B,H16C), C29(H29A,H29B,H29C)
;
_shelx_shelxl_version_number 2014/7
_olex2_submission_special_instructions 'No special instructions were received'
_oxdiff_exptl_absorpt_empirical_details
;
Empirical correction (ABSPACK) includes:
- Absorption correction using spherical harmonics
- Frame scaling
;
_oxdiff_exptl_absorpt_empirical_full_max 1.452
_oxdiff_exptl_absorpt_empirical_full_min 0.587

loop_
_space_group_symop_operation_xyz
'x, y, z'
'-x, -y, -z'

loop_
_atom_site_label
_atom_site_type_symbol
_atom_site_fract_x
_atom_site_fract_y
_atom_site_fract_z
_atom_site_U_iso_or_equiv
_atom_site_adp_type
_atom_site_occupancy
_atom_site_site_symmetry_order
_atom_site_calc_flag
_atom_site_refinement_flags_posn
F7 F 0.47205(13) 0.58517(8) 0.73411(7) 0.0389(2) Uani 1 1 d .
F1 F 0.18605(14) 0.98617(8) 0.64192(7) 0.0413(2) Uani 1 1 d .
F6 F 0.29774(14) 0.53429(8) 0.58809(7) 0.0412(2) Uani 1 1 d .
F3 F 0.38706(14) 1.04209(8) 0.82720(8) 0.0425(2) Uani 1 1 d .
F5 F 0.14919(15) 0.98299(9) 0.90001(7) 0.0444(2) Uani 1 1 d .
F2 F -0.03690(13) 0.91697(8) 0.72166(8) 0.0412(2) Uani 1 1 d .
O1 O 0.76931(15) 0.86145(9) 0.51767(8) 0.0317(2) Uani 1 1 d .
F4 F 0.15560(16) 1.11382(9) 0.82077(9) 0.0500(3) Uani 1 1 d .
O3 O -0.16078(15) 0.56698(10) 0.87841(8) 0.0362(3) Uani 1 1 d .
O2 O 1.45852(16) 0.76185(10) 0.29346(9) 0.0388(3) Uani 1 1 d .
O4 O -0.43288(16) 0.13635(11) 1.04844(10) 0.0437(3) Uani 1 1 d .
N1 N 0.44006(17) 0.72492(10) 0.64375(9) 0.0291(3) Uani 1 1 d .
N2 N 0.19233(17) 0.64572(10) 0.73505(9) 0.0306(3) Uani 1 1 d .
C9 C 0.8371(2) 0.76539(12) 0.50971(11) 0.0300(3) Uani 1 1 d .
C21 C 0.0573(2) 0.47546(13) 0.80921(11) 0.0326(3) Uani 1 1 d .
H21 H 0.1253 0.4214 0.7910 0.039 Uiso 1 1 calc R
C14 C 1.2438(2) 0.67219(13) 0.39759(11) 0.0323(3) Uani 1 1 d .
H14 H 1.3037 0.6146 0.3959 0.039 Uiso 1 1 calc R
C10 C 0.9982(2) 0.76218(12) 0.45468(11) 0.0300(3) Uani 1 1 d .
C8 C 0.7332(2) 0.69016(12) 0.55530(10) 0.0292(3) Uani 1 1 d .
H8 H 0.7523 0.6210 0.5597 0.035 Uiso 1 1 calc R
C7 C 0.5921(2) 0.74063(12) 0.59372(10) 0.0288(3) Uani 1 1 d .
C1 C 0.2130(2) 0.82865(13) 0.70418(11) 0.0317(3) Uani 1 1 d .
C17 C 0.1247(2) 0.74282(13) 0.74646(11) 0.0324(3) Uani 1 1 d .
C15 C 1.0897(2) 0.67558(12) 0.45045(11) 0.0315(3) Uani 1 1 d .
H15 H 1.0462 0.6195 0.4837 0.038 Uiso 1 1 calc R
C22 C -0.0908(2) 0.47125(13) 0.86666(11) 0.0323(3) Uani 1 1 d .
C13 C 1.3087(2) 0.75551(13) 0.34694(11) 0.0324(3) Uani 1 1 d .
C23 C -0.1822(2) 0.38716(14) 0.91513(11) 0.0335(3) Uani 1 1 d .
C4 C 0.3702(2) 0.82102(12) 0.65246(11) 0.0309(3) Uani 1 1 d .
C6 C 0.6182(2) 0.84454(12) 0.57010(11) 0.0311(3) Uani 1 1 d .
C5 C 0.4842(2) 0.89768(13) 0.60549(11) 0.0323(3) Uani 1 1 d .
H5 H 0.4701 0.9676 0.6003 0.039 Uiso 1 1 calc R
C19 C -0.0508(2) 0.63236(14) 0.82661(12) 0.0342(3) Uani 1 1 d .
C20 C 0.0836(2) 0.57880(13) 0.78398(11) 0.0312(3) Uani 1 1 d .
C12 C 1.2181(2) 0.84210(13) 0.35046(12) 0.0353(3) Uani 1 1 d .
H12 H 1.2607 0.8974 0.3163 0.042 Uiso 1 1 calc R
C25 C -0.4217(2) 0.31906(16) 1.01580(12) 0.0397(4) Uani 1 1 d .
H25 H -0.5224 0.3294 1.0519 0.048 Uiso 1 1 calc R
C26 C -0.3589(2) 0.22200(15) 1.00711(12) 0.0368(3) Uani 1 1 d .
C28 C -0.1201(2) 0.28844(15) 0.90781(12) 0.0366(3) Uani 1 1 d .
H28 H -0.0190 0.2780 0.8720 0.044 Uiso 1 1 calc R
C11 C 1.0669(2) 0.84579(13) 0.40407(12) 0.0341(3) Uani 1 1 d .
H11 H 1.0091 0.9045 0.4069 0.041 Uiso 1 1 calc R
C27 C -0.2065(2) 0.20737(15) 0.95279(13) 0.0395(4) Uani 1 1 d .
H27 H -0.1639 0.1424 0.9473 0.047 Uiso 1 1 calc R
C3 C 0.2117(2) 1.01978(14) 0.81890(12) 0.0374(3) Uani 1 1 d .
C18 C -0.0314(2) 0.73393(14) 0.80495(12) 0.0367(3) Uani 1 1 d .
H18 H -0.1031 0.7858 0.8238 0.044 Uiso 1 1 calc R
C2 C 0.1434(2) 0.93468(13) 0.71937(12) 0.0348(3) Uani 1 1 d .
C16 C 1.5483(2) 0.67118(16) 0.27936(14) 0.0418(4) Uani 1 1 d .
H16A H 1.6459 0.6832 0.2361 0.063 Uiso 1 1 calc GR
H16B H 1.4672 0.6045 0.2480 0.063 Uiso 1 1 calc GR
H16C H 1.5923 0.6648 0.3445 0.063 Uiso 1 1 calc GR
C24 C -0.3329(2) 0.40050(15) 0.97013(13) 0.0387(4) Uani 1 1 d .
H24 H -0.3750 0.4657 0.9764 0.046 Uiso 1 1 calc R
C29 C -0.5948(2) 0.14353(17) 1.09884(13) 0.0437(4) Uani 1 1 d .
H29A H -0.6827 0.1528 1.0520 0.066 Uiso 1 1 calc GR
H29B H -0.5747 0.2055 1.1562 0.066 Uiso 1 1 calc GR
H29C H -0.6358 0.0772 1.1222 0.066 Uiso 1 1 calc GR
B1 B 0.3533(2) 0.61834(14) 0.67447(12) 0.0309(3) Uani 1 1 d .

loop_
_atom_site_aniso_label
_atom_site_aniso_U_11
_atom_site_aniso_U_22
_atom_site_aniso_U_33
_atom_site_aniso_U_23
_atom_site_aniso_U_13
_atom_site_aniso_U_12
F7 0.0427(5) 0.0444(5) 0.0399(5) 0.0190(4) 0.0108(4) 0.0223(4)
F1 0.0550(6) 0.0408(5) 0.0351(5) 0.0098(4) 0.0006(4) 0.0251(4)
F6 0.0562(6) 0.0290(5) 0.0331(5) -0.0026(4) 0.0108(4) 0.0057(4)
F3 0.0445(5) 0.0382(5) 0.0407(5) -0.0006(4) -0.0044(4) 0.0087(4)
F5 0.0559(6) 0.0426(6) 0.0328(5) 0.0002(4) 0.0037(4) 0.0140(5)
F2 0.0389(5) 0.0399(5) 0.0452(5) 0.0013(4) -0.0052(4) 0.0184(4)
O1 0.0392(6) 0.0278(5) 0.0304(5) 0.0077(4) 0.0012(4) 0.0107(4)
F4 0.0647(7) 0.0348(5) 0.0508(6) -0.0019(4) 0.0016(5) 0.0238(5)
O3 0.0337(5) 0.0395(6) 0.0356(6) 0.0032(5) 0.0054(4) 0.0134(5)
O2 0.0365(6) 0.0386(6) 0.0446(6) 0.0136(5) 0.0049(5) 0.0106(5)
O4 0.0361(6) 0.0554(8) 0.0415(6) 0.0154(6) 0.0098(5) 0.0086(5)
N1 0.0364(6) 0.0268(6) 0.0243(6) 0.0017(5) 0.0003(5) 0.0109(5)
N2 0.0357(6) 0.0297(6) 0.0266(6) 0.0026(5) 0.0018(5) 0.0115(5)
C9 0.0400(8) 0.0263(7) 0.0238(6) 0.0031(5) -0.0041(5) 0.0098(6)
C21 0.0349(7) 0.0353(8) 0.0279(7) 0.0034(6) 0.0026(6) 0.0121(6)
C14 0.0374(8) 0.0286(7) 0.0311(7) 0.0048(6) -0.0041(6) 0.0090(6)
C10 0.0372(7) 0.0277(7) 0.0241(6) 0.0034(5) -0.0039(5) 0.0070(6)
C8 0.0402(8) 0.0253(7) 0.0223(6) 0.0028(5) -0.0004(5) 0.0099(6)
C7 0.0390(7) 0.0267(7) 0.0204(6) 0.0027(5) -0.0031(5) 0.0088(6)
C1 0.0385(8) 0.0294(7) 0.0262(7) -0.0011(5) -0.0050(6) 0.0128(6)
C17 0.0370(8) 0.0321(8) 0.0274(7) -0.0007(6) -0.0026(6) 0.0133(6)
C15 0.0400(8) 0.0266(7) 0.0275(7) 0.0059(5) -0.0037(6) 0.0062(6)
C22 0.0322(7) 0.0363(8) 0.0269(7) -0.0005(6) -0.0008(5) 0.0117(6)
C13 0.0337(7) 0.0330(8) 0.0293(7) 0.0056(6) -0.0035(6) 0.0056(6)
C23 0.0314(7) 0.0428(9) 0.0241(7) 0.0008(6) -0.0001(5) 0.0097(6)
C4 0.0401(8) 0.0278(7) 0.0245(6) 0.0003(5) -0.0051(5) 0.0125(6)
C6 0.0409(8) 0.0275(7) 0.0252(6) 0.0045(5) -0.0040(6) 0.0088(6)
C5 0.0415(8) 0.0274(7) 0.0287(7) 0.0038(5) -0.0036(6) 0.0112(6)
C19 0.0336(7) 0.0374(8) 0.0304(7) 0.0014(6) 0.0015(6) 0.0111(6)
C20 0.0339(7) 0.0338(8) 0.0247(6) 0.0000(5) -0.0004(5) 0.0114(6)
C12 0.0416(8) 0.0316(8) 0.0344(8) 0.0113(6) 0.0000(6) 0.0072(6)
C25 0.0341(8) 0.0529(10) 0.0308(8) 0.0034(7) 0.0072(6) 0.0121(7)
C26 0.0327(7) 0.0489(9) 0.0271(7) 0.0066(6) 0.0019(6) 0.0059(7)
C28 0.0326(7) 0.0449(9) 0.0329(8) 0.0062(7) 0.0068(6) 0.0118(7)
C11 0.0447(8) 0.0290(7) 0.0311(7) 0.0082(6) -0.0016(6) 0.0119(6)
C27 0.0372(8) 0.0456(9) 0.0385(8) 0.0101(7) 0.0073(6) 0.0139(7)
C3 0.0450(9) 0.0322(8) 0.0349(8) 0.0018(6) -0.0006(6) 0.0143(7)
C18 0.0362(8) 0.0372(8) 0.0368(8) 0.0011(6) 0.0008(6) 0.0159(6)
C2 0.0391(8) 0.0342(8) 0.0323(7) 0.0030(6) -0.0028(6) 0.0155(6)
C16 0.0383(8) 0.0482(10) 0.0438(9) 0.0134(8) 0.0028(7) 0.0169(7)
C24 0.0370(8) 0.0440(9) 0.0352(8) 0.0035(7) 0.0062(6) 0.0141(7)
C29 0.0342(8) 0.0611(11) 0.0329(8) 0.0083(7) 0.0059(6) 0.0046(7)
B1 0.0385(8) 0.0289(8) 0.0267(7) 0.0040(6) 0.0039(6) 0.0124(7)

loop_
_atom_type_symbol
_atom_type_description
_atom_type_scat_dispersion_real
_atom_type_scat_dispersion_imag
_atom_type_scat_source
C C 0.0181 0.0091 'International Tables Vol C Tables 4.2.6.8 and 6.1.1.4'
H H 0.0000 0.0000 'International Tables Vol C Tables 4.2.6.8 and 6.1.1.4'
B B 0.0090 0.0039 'International Tables Vol C Tables 4.2.6.8 and 6.1.1.4'
F F 0.0727 0.0534 'International Tables Vol C Tables 4.2.6.8 and 6.1.1.4'
N N 0.0311 0.0180 'International Tables Vol C Tables 4.2.6.8 and 6.1.1.4'
O O 0.0492 0.0322 'International Tables Vol C Tables 4.2.6.8 and 6.1.1.4'

loop_
_exptl_crystal_face_index_h
_exptl_crystal_face_index_k
_exptl_crystal_face_index_l
_exptl_crystal_face_perp_dist
0 -1 0 0.0162
0 1 0 0.0162
0 -3 9 0.1369
0 3 -9 0.1369
-5 3 -3 0.1957
5 -3 3 0.1957
-4 1 4 0.2383

loop_
_geom_angle_atom_site_label_1
_geom_angle_atom_site_label_2
_geom_angle_atom_site_label_3
_geom_angle
C6 O1 C9 104.69(11)
C19 O3 C22 104.74(12)
C13 O2 C16 117.75(13)
C26 O4 C29 117.43(15)
C7 N1 C4 106.48(13)
C7 N1 B1 126.11(12)
C4 N1 B1 127.13(13)
C17 N2 B1 126.72(13)
C20 N2 C17 106.69(13)
C20 N2 B1 126.53(13)
O1 C9 C10 115.39(13)
C8 C9 O1 112.35(13)
C8 C9 C10 132.24(14)
C22 C21 H21 127.4
C22 C21 C20 105.15(14)
C20 C21 H21 127.4
C15 C14 H14 120.1
C15 C14 C13 119.72(14)
C13 C14 H14 120.1
C15 C10 C9 120.94(14)
C15 C10 C11 118.28(15)
C11 C10 C9 120.77(14)
C9 C8 H8 127.5
C9 C8 C7 104.92(13)
C7 C8 H8 127.5
N1 C7 C8 143.04(14)
N1 C7 C6 109.16(13)
C6 C7 C8 107.80(14)
C17 C1 C4 121.60(14)
C17 C1 C2 119.37(14)
C4 C1 C2 118.95(14)
N2 C17 C18 109.34(14)
C1 C17 N2 119.38(14)
C1 C17 C18 131.28(14)
C14 C15 C10 121.05(14)
C14 C15 H15 119.5
C10 C15 H15 119.5
O3 C22 C23 116.39(13)
C21 C22 O3 112.11(14)
C21 C22 C23 131.50(15)
O2 C13 C14 125.24(14)
O2 C13 C12 115.07(14)
C14 C13 C12 119.68(15)
C28 C23 C22 120.19(14)
C24 C23 C22 121.73(15)
C24 C23 C28 118.09(16)
N1 C4 C5 109.68(13)
C1 C4 N1 118.79(14)
C1 C4 C5 131.51(14)
O1 C6 C7 110.24(13)
C5 C6 O1 139.28(14)
C5 C6 C7 110.47(15)
C4 C5 H5 127.9
C6 C5 C4 104.21(13)
C6 C5 H5 127.9
O3 C19 C20 110.13(14)
C18 C19 O3 139.38(15)
C18 C19 C20 110.48(15)
N2 C20 C21 143.07(14)
N2 C20 C19 109.05(14)
C19 C20 C21 107.87(14)
C13 C12 H12 119.8
C11 C12 C13 120.34(15)
C11 C12 H12 119.8
C26 C25 H25 120.3
C24 C25 H25 120.3
C24 C25 C26 119.37(15)
O4 C26 C25 125.17(15)
O4 C26 C27 114.96(16)
C25 C26 C27 119.86(16)
C23 C28 H28 119.6
C27 C28 C23 120.84(15)
C27 C28 H28 119.6
C10 C11 H11 119.5
C12 C11 C10 120.92(14)
C12 C11 H11 119.5
C26 C27 H27 119.9
C28 C27 C26 120.21(16)
C28 C27 H27 119.9
F3 C3 F5 109.13(14)
F3 C3 F4 108.15(14)
F3 C3 C2 111.28(13)
F5 C3 F4 107.29(13)
F5 C3 C2 110.61(14)
F4 C3 C2 110.26(13)
C17 C18 H18 127.8
C19 C18 C17 104.44(14)
C19 C18 H18 127.8
F1 C2 F2 106.10(12)
F1 C2 C1 111.37(13)
F1 C2 C3 106.38(13)
F2 C2 C1 112.13(14)
F2 C2 C3 105.32(13)
C1 C2 C3 114.92(13)
O2 C16 H16A 109.5
O2 C16 H16B 109.5
O2 C16 H16C 109.5
H16A C16 H16B 109.5
H16A C16 H16C 109.5
H16B C16 H16C 109.5
C23 C24 H24 119.2
C25 C24 C23 121.63(16)
C25 C24 H24 119.2
O4 C29 H29A 109.5
O4 C29 H29B 109.5
O4 C29 H29C 109.5
H29A C29 H29B 109.5
H29A C29 H29C 109.5
H29B C29 H29C 109.5
F7 B1 F6 108.97(13)
F7 B1 N1 110.51(13)
F7 B1 N2 110.98(12)
F6 B1 N1 110.66(12)
F6 B1 N2 110.11(13)
N1 B1 N2 105.58(12)

loop_
_geom_bond_atom_site_label_1
_geom_bond_atom_site_label_2
_geom_bond_distance
F7 B1 1.3895(19)
F1 C2 1.3536(19)
F6 B1 1.3937(19)
F3 C3 1.320(2)
F5 C3 1.332(2)
F2 C2 1.3604(19)
O1 C9 1.3956(18)
O1 C6 1.3659(19)
F4 C3 1.3375(19)
O3 C22 1.3965(19)
O3 C19 1.370(2)
O2 C13 1.357(2)
O2 C16 1.428(2)
O4 C26 1.357(2)
O4 C29 1.426(2)
N1 C7 1.353(2)
N1 C4 1.4040(18)
N1 B1 1.531(2)
N2 C17 1.4030(19)
N2 C20 1.352(2)
N2 B1 1.535(2)
C9 C10 1.446(2)
C9 C8 1.376(2)
C21 H21 0.9300
C21 C22 1.376(2)
C21 C20 1.402(2)
C14 H14 0.9300
C14 C15 1.385(2)
C14 C13 1.394(2)
C10 C15 1.402(2)
C10 C11 1.404(2)
C8 H8 0.9300
C8 C7 1.404(2)
C7 C6 1.400(2)
C1 C17 1.400(2)
C1 C4 1.404(2)
C1 C2 1.512(2)
C17 C18 1.435(2)
C15 H15 0.9300
C22 C23 1.441(2)
C13 C12 1.399(2)
C23 C28 1.406(2)
C23 C24 1.392(2)
C4 C5 1.435(2)
C6 C5 1.365(2)
C5 H5 0.9300
C19 C20 1.398(2)
C19 C18 1.362(2)
C12 H12 0.9300
C12 C11 1.372(2)
C25 H25 0.9300
C25 C26 1.386(3)
C25 C24 1.386(3)
C26 C27 1.402(2)
C28 H28 0.9300
C28 C27 1.370(2)
C11 H11 0.9300
C27 H27 0.9300
C3 C2 1.540(2)
C18 H18 0.9300
C16 H16A 0.9600
C16 H16B 0.9600
C16 H16C 0.9600
C24 H24 0.9300
C29 H29A 0.9600
C29 H29B 0.9600
C29 H29C 0.9600

loop_
_geom_torsion_atom_site_label_1
_geom_torsion_atom_site_label_2
_geom_torsion_atom_site_label_3
_geom_torsion_atom_site_label_4
_geom_torsion
F3 C3 C2 F1 -69.28(16)
F3 C3 C2 F2 178.37(13)
F3 C3 C2 C1 54.46(19)
F5 C3 C2 F1 169.24(12)
F5 C3 C2 F2 56.89(16)
F5 C3 C2 C1 -67.02(18)
O1 C9 C10 C15 173.30(12)
O1 C9 C10 C11 -6.7(2)
O1 C9 C8 C7 0.27(16)
O1 C6 C5 C4 178.68(17)
F4 C3 C2 F1 50.73(17)
F4 C3 C2 F2 -61.62(17)
F4 C3 C2 C1 174.46(14)
O3 C22 C23 C28 -179.56(13)
O3 C22 C23 C24 0.4(2)
O3 C19 C20 N2 -178.79(12)
O3 C19 C20 C21 0.33(17)
O3 C19 C18 C17 178.58(18)
O2 C13 C12 C11 -178.64(14)
O4 C26 C27 C28 -179.88(15)
N1 C7 C6 O1 -178.80(11)
N1 C7 C6 C5 0.58(17)
N1 C4 C5 C6 0.13(16)
N2 C17 C18 C19 0.22(17)
C9 O1 C6 C7 -0.29(15)
C9 O1 C6 C5 -179.39(18)
C9 C10 C15 C14 179.84(13)
C9 C10 C11 C12 -178.96(14)
C9 C8 C7 N1 178.41(18)
C9 C8 C7 C6 -0.44(16)
C21 C22 C23 C28 0.4(3)
C21 C22 C23 C24 -179.67(16)
C14 C13 C12 C11 0.5(2)
C10 C9 C8 C7 -178.41(15)
C8 C9 C10 C15 -8.0(2)
C8 C9 C10 C11 171.93(15)
C8 C7 C6 O1 0.47(16)
C8 C7 C6 C5 179.84(12)
C7 N1 C4 C1 -178.36(12)
C7 N1 C4 C5 0.21(16)
C7 N1 B1 F7 56.24(18)
C7 N1 B1 F6 -64.56(19)
C7 N1 B1 N2 176.32(12)
C7 C6 C5 C4 -0.42(16)
C1 C17 C18 C19 -178.66(16)
C1 C4 C5 C6 178.45(15)
C17 N2 C20 C21 -179.0(2)
C17 N2 C20 C19 -0.38(16)
C17 N2 B1 F7 128.28(15)
C17 N2 B1 F6 -110.98(16)
C17 N2 B1 N1 8.51(19)
C17 C1 C4 N1 -0.3(2)
C17 C1 C4 C5 -178.53(14)
C17 C1 C2 F1 -152.55(14)
C17 C1 C2 F2 -33.82(19)
C17 C1 C2 C3 86.41(18)
C15 C14 C13 O2 179.42(14)
C15 C14 C13 C12 0.4(2)
C15 C10 C11 C12 1.0(2)
C22 O3 C19 C20 -0.03(16)
C22 O3 C19 C18 -179.1(2)
C22 C21 C20 N2 178.12(19)
C22 C21 C20 C19 -0.50(16)
C22 C23 C28 C27 -179.45(15)
C22 C23 C24 C25 179.32(14)
C13 C14 C15 C10 -0.5(2)
C13 C12 C11 C10 -1.2(2)
C23 C28 C27 C26 -0.1(3)
C4 N1 C7 C8 -179.30(19)
C4 N1 C7 C6 -0.46(15)
C4 N1 B1 F7 -130.59(14)
C4 N1 B1 F6 108.61(15)
C4 N1 B1 N2 -10.51(19)
C4 C1 C17 N2 -1.4(2)
C4 C1 C17 C18 177.34(15)
C4 C1 C2 F1 30.74(19)
C4 C1 C2 F2 149.47(13)
C4 C1 C2 C3 -90.31(17)
C6 O1 C9 C10 178.93(12)
C6 O1 C9 C8 0.00(15)
C19 O3 C22 C21 -0.30(16)
C19 O3 C22 C23 179.64(13)
C20 N2 C17 C1 179.14(13)
C20 N2 C17 C18 0.11(16)
C20 N2 B1 F7 -54.9(2)
C20 N2 B1 F6 65.84(18)
C20 N2 B1 N1 -174.67(13)
C20 C21 C22 O3 0.50(17)
C20 C21 C22 C23 -179.43(15)
C20 C19 C18 C17 -0.45(18)
C25 C26 C27 C28 -0.4(3)
C26 C25 C24 C23 0.3(3)
C28 C23 C24 C25 -0.7(2)
C11 C10 C15 C14 -0.1(2)
C18 C19 C20 N2 0.55(18)
C18 C19 C20 C21 179.67(13)
C2 C1 C17 N2 -178.06(13)
C2 C1 C17 C18 0.7(2)
C2 C1 C4 N1 176.30(12)
C2 C1 C4 C5 -1.9(2)
C16 O2 C13 C14 6.3(2)
C16 O2 C13 C12 -174.57(14)
C24 C23 C28 C27 0.6(2)
C24 C25 C26 O4 179.71(15)
C24 C25 C26 C27 0.2(2)
C29 O4 C26 C25 4.5(2)
C29 O4 C26 C27 -175.99(14)
B1 N1 C7 C8 -5.0(3)
B1 N1 C7 C6 173.86(13)
B1 N1 C4 C1 7.4(2)
B1 N1 C4 C5 -174.04(13)
B1 N2 C17 C1 -3.5(2)
B1 N2 C17 C18 177.44(13)
B1 N2 C20 C21 3.7(3)
B1 N2 C20 C19 -177.72(13)

loop_
_exptl_oxdiff_crystal_face_indexfrac_h
_exptl_oxdiff_crystal_face_indexfrac_k
_exptl_oxdiff_crystal_face_indexfrac_l
_exptl_oxdiff_crystal_face_x
_exptl_oxdiff_crystal_face_y
_exptl_oxdiff_crystal_face_z
-0.0002 -0.9991 0.0007 -0.1214 -0.0327 -0.0166
0.0002 0.9991 -0.0007 0.1214 0.0327 0.0166
-0.0232 -2.9931 8.9981 0.0001 -0.0332 -1.0428
0.0232 2.9931 -8.9981 -0.0001 0.0332 1.0428
-4.9815 2.9875 -3.0090 0.3065 -0.9433 0.3878
4.9815 -2.9875 3.0090 -0.3065 0.9433 -0.3878
-4.0016 0.9943 3.9909 0.3343 -0.7543 -0.4192
